data_4517673
loop_
_publ_author_name
'Hu, Lu'
'He, Chunlin'
'Zhao, Gang'
'Imler, Gregory H.'
'Parrish, Damon A.'
'Shreeve, Jean&#x2019;ne M.'

_publ_section_title
;
 Selecting Suitable Substituents for Energetic Materials Based on a Fused
 Triazolo-[1,2,4,5]tetrazine Ring
;
_journal_name_full 'ACS Applied Energy Materials'
_journal_paper_doi 10.1021/acsaem.0c00487
_journal_year 2020
_chemical_formula_moiety 'C3 H2 N9 O2, H5 N2'
_chemical_formula_sum 'C3 H7 N11 O2'
_chemical_formula_weight 229.20
_space_group_crystal_system monoclinic
_space_group_IT_number 9
_space_group_name_Hall 'C -2yc'
_space_group_name_H-M_alt 'C 1 c 1'
_atom_sites_solution_hydrogens mixed
_audit_creation_method SHELXL-2014/7
_cell_angle_alpha 90
_cell_angle_beta 108.205(2)
_cell_angle_gamma 90
_cell_formula_units_Z 4
_cell_length_a 14.2654(7)
_cell_length_b 3.6291(2)
_cell_length_c 17.9154(9)
_cell_measurement_reflns_used 1186
_cell_measurement_temperature 296(2)
_cell_measurement_theta_max 24.07
_cell_measurement_theta_min 2.39
_cell_volume 881.06(8)
_computing_cell_refinement 'Bruker APEX3 v2015.5-2 (Bruker, 2015)'
_computing_data_collection 'Bruker APEX3 v2015.5-2 (Bruker, 2015)'
_computing_data_reduction
;
Bruker SAINT v8.34A (Bruker, 2013), Bruker XPREP v2014/2 (Bruker, 2014)
;
_computing_molecular_graphics 'Bruker SHELXTL v2014/7 (Bruker, 2014)'
_computing_publication_material 'Bruker SHELXTL v2014/7 (Bruker, 2014)'
_computing_structure_refinement 'SHELXL-2014/7 (Sheldrick, 2014)'
_computing_structure_solution 'Bruker SHELXTL v2014/7 (Bruker, 2014)'
_diffrn_ambient_temperature 296(2)
_diffrn_measured_fraction_theta_full 0.999
_diffrn_measured_fraction_theta_max 0.965
_diffrn_measurement_device_type 'Bruker SMART APEX II CCD'
_diffrn_measurement_method '\w scans'
_diffrn_radiation_monochromator graphite
_diffrn_radiation_source 'fine focus sealed tube'
_diffrn_radiation_type MoK\a
_diffrn_radiation_wavelength 0.71073
_diffrn_reflns_av_R_equivalents 0.0269
_diffrn_reflns_av_unetI/netI 0.0406
_diffrn_reflns_Laue_measured_fraction_full 0.999
_diffrn_reflns_Laue_measured_fraction_max 0.965
_diffrn_reflns_limit_h_max 19
_diffrn_reflns_limit_h_min -19
_diffrn_reflns_limit_k_max 4
_diffrn_reflns_limit_k_min -5
_diffrn_reflns_limit_l_max 25
_diffrn_reflns_limit_l_min -25
_diffrn_reflns_number 4791
_diffrn_reflns_point_group_measured_fraction_full 0.991
_diffrn_reflns_point_group_measured_fraction_max 0.934
_diffrn_reflns_theta_full 25.242
_diffrn_reflns_theta_max 30.059
_diffrn_reflns_theta_min 2.393
_exptl_absorpt_coefficient_mu 0.145
_exptl_absorpt_correction_T_max 0.7460
_exptl_absorpt_correction_T_min 0.6827
_exptl_absorpt_correction_type multi-scan
_exptl_absorpt_process_details 'SADABS v2014/5 (Bruker, 2008)'
_exptl_crystal_colour 'clear orange'
_exptl_crystal_density_diffrn 1.728
_exptl_crystal_description block
_exptl_crystal_F_000 472
_exptl_crystal_size_max 0.171
_exptl_crystal_size_mid 0.074
_exptl_crystal_size_min 0.041
_refine_diff_density_max 0.298
_refine_diff_density_min -0.188
_refine_diff_density_rms 0.045
_refine_ls_extinction_method none
_refine_ls_goodness_of_fit_ref 1.019
_refine_ls_hydrogen_treatment mixed
_refine_ls_matrix_type full
_refine_ls_number_parameters 154
_refine_ls_number_reflns 2410
_refine_ls_number_restraints 5
_refine_ls_restrained_S_all 1.018
_refine_ls_R_factor_all 0.0588
_refine_ls_R_factor_gt 0.0410
_refine_ls_shift/su_max 0.000
_refine_ls_shift/su_mean 0.000
_refine_ls_structure_factor_coef Fsqd
_refine_ls_weighting_details 'w=1/[\s^2^(Fo^2^)+(0.0457P)^2^+0.0829P] where P=(Fo^2^+2Fc^2^)/3'
_refine_ls_weighting_scheme calc
_refine_ls_wR_factor_gt 0.0855
_refine_ls_wR_factor_ref 0.0937
_reflns_Friedel_coverage 0.934
_reflns_Friedel_fraction_full 0.984
_reflns_Friedel_fraction_max 0.903
_reflns_number_gt 1904
_reflns_number_total 2410
_reflns_threshold_expression 'I > 2\s(I)'
_cod_data_source_file ae0c00487_si_003.cif
_cod_data_source_block shrv767
_cod_original_sg_symbol_H-M 'C c'
_cod_database_code 4517673
_shelx_shelxl_version_number 2014/7
_shelx_space_group_comment
;
The symmetry employed for this shelxl refinement is uniquely defined
by the following loop, which should always be used as a source of
symmetry information in preference to the above space-group names.
They are only intended as comments.
;
_shelx_estimated_absorpt_t_min 0.976
_shelx_estimated_absorpt_t_max 0.994

loop_
_space_group_symop_operation_xyz
'x, y, z'
'x, -y, z+1/2'
'x+1/2, y+1/2, z'
'x+1/2, -y+1/2, z+1/2'

loop_
_atom_site_label
_atom_site_type_symbol
_atom_site_fract_x
_atom_site_fract_y
_atom_site_fract_z
_atom_site_U_iso_or_equiv
_atom_site_adp_type
_atom_site_occupancy
_atom_site_site_symmetry_order
_atom_site_calc_flag
_atom_site_refinement_flags_posn
_atom_site_refinement_flags_adp
_atom_site_refinement_flags_occupancy
_atom_site_disorder_assembly
_atom_site_disorder_group
O1 O 0.46941(16) 1.1448(7) 0.31153(12) 0.0378(6) Uani 1 1 d . . . . .
O2 O 0.35785(15) 0.8857(8) 0.35275(13) 0.0437(7) Uani 1 1 d . . . . .
N3 N 0.44449(17) 0.9765(8) 0.36369(14) 0.0277(6) Uani 1 1 d . . . . .
N4 N 0.51695(17) 0.9084(8) 0.42961(14) 0.0275(6) Uani 1 1 d . . . . .
C5 C 0.4919(2) 0.7236(8) 0.48690(16) 0.0236(6) Uani 1 1 d . . . . .
N6 N 0.40738(18) 0.6114(8) 0.49875(16) 0.0305(6) Uani 1 1 d . . . . .
N7 N 0.42994(18) 0.4441(8) 0.57069(16) 0.0327(6) Uani 1 1 d . . . . .
C8 C 0.5274(2) 0.4569(9) 0.60152(18) 0.0269(6) Uani 1 1 d . . . . .
N9 N 0.58446(19) 0.3181(9) 0.67123(15) 0.0339(7) Uani 1 1 d . . . . .
N10 N 0.6778(2) 0.3571(8) 0.68860(15) 0.0344(7) Uani 1 1 d . . . . .
C11 C 0.7180(2) 0.5393(9) 0.63484(17) 0.0283(7) Uani 1 1 d . . . . .
N12 N 0.81513(18) 0.5620(10) 0.66074(16) 0.0404(8) Uani 1 1 d . . . . .
H12A H 0.8463 0.6665 0.6324 0.048 Uiso 1 1 calc R U . . .
H12B H 0.8473 0.4723 0.7059 0.048 Uiso 1 1 calc R U . . .
N13 N 0.66796(16) 0.6764(8) 0.56548(14) 0.0274(6) Uani 1 1 d . . . . .
N14 N 0.56783(16) 0.6267(7) 0.55105(13) 0.0239(6) Uani 1 1 d . . . . .
N15 N 0.18196(19) 0.4178(8) 0.34914(16) 0.0317(6) Uani 1 1 d D . . . .
H15A H 0.2286(19) 0.462(11) 0.326(2) 0.043(11) Uiso 1 1 d D . . . .
H15B H 0.1239(16) 0.523(11) 0.320(2) 0.051(12) Uiso 1 1 d D . . . .
N16 N 0.2023(2) 0.6840(8) 0.41164(16) 0.0303(6) Uani 1 1 d . . . . .
H16A H 0.2654 0.6676 0.4408 0.045 Uiso 1 1 calc R U . . .
H16B H 0.1640 0.6397 0.4414 0.045 Uiso 1 1 calc R U . . .
H16C H 0.1902 0.9094 0.3913 0.045 Uiso 1 1 calc R U . . .

loop_
_atom_site_aniso_label
_atom_site_aniso_U_11
_atom_site_aniso_U_22
_atom_site_aniso_U_33
_atom_site_aniso_U_23
_atom_site_aniso_U_13
_atom_site_aniso_U_12
O1 0.0311(12) 0.0523(17) 0.0281(12) 0.0097(10) 0.0066(9) -0.0019(11)
O2 0.0187(11) 0.0720(19) 0.0363(13) 0.0075(12) 0.0027(9) -0.0060(11)
N3 0.0211(12) 0.0353(16) 0.0259(12) 0.0014(12) 0.0061(9) -0.0010(11)
N4 0.0204(12) 0.0369(15) 0.0240(13) 0.0046(11) 0.0051(9) -0.0028(10)
C5 0.0194(13) 0.0277(16) 0.0236(14) -0.0022(12) 0.0065(10) -0.0028(11)
N6 0.0227(13) 0.0394(16) 0.0301(13) -0.0001(12) 0.0091(10) -0.0032(11)
N7 0.0274(14) 0.0412(17) 0.0318(13) 0.0032(12) 0.0123(11) -0.0071(12)
C8 0.0270(14) 0.0317(18) 0.0246(14) 0.0007(13) 0.0118(11) -0.0049(13)
N9 0.0317(15) 0.0413(19) 0.0294(14) 0.0048(12) 0.0107(12) -0.0044(12)
N10 0.0315(14) 0.0466(19) 0.0265(13) 0.0069(13) 0.0111(11) -0.0017(13)
C11 0.0250(15) 0.0351(19) 0.0250(15) 0.0005(13) 0.0083(12) -0.0052(13)
N12 0.0213(14) 0.069(2) 0.0283(14) 0.0135(14) 0.0037(10) -0.0047(14)
N13 0.0166(12) 0.0402(17) 0.0249(13) 0.0038(11) 0.0060(9) -0.0051(10)
N14 0.0199(12) 0.0295(15) 0.0238(12) -0.0009(10) 0.0088(9) -0.0057(11)
N15 0.0261(14) 0.0371(16) 0.0329(14) -0.0033(12) 0.0108(11) 0.0003(12)
N16 0.0245(13) 0.0328(16) 0.0347(13) -0.0011(12) 0.0108(10) -0.0023(11)

loop_
_atom_type_symbol
_atom_type_description
_atom_type_scat_dispersion_real
_atom_type_scat_dispersion_imag
_atom_type_scat_source
C C 0.0033 0.0016 'International Tables Vol C Tables 4.2.6.8 and 6.1.1.4'
H H 0.0000 0.0000 'International Tables Vol C Tables 4.2.6.8 and 6.1.1.4'
N N 0.0061 0.0033 'International Tables Vol C Tables 4.2.6.8 and 6.1.1.4'
O O 0.0106 0.0060 'International Tables Vol C Tables 4.2.6.8 and 6.1.1.4'

loop_
_geom_angle_atom_site_label_1
_geom_angle_atom_site_label_2
_geom_angle_atom_site_label_3
_geom_angle
_geom_angle_site_symmetry_1
_geom_angle_site_symmetry_3
_geom_angle_publ_flag
O2 N3 O1 120.9(2) . . ?
O2 N3 N4 123.7(2) . . ?
O1 N3 N4 115.4(2) . . ?
N3 N4 C5 116.6(2) . . ?
N6 C5 N14 107.7(2) . . ?
N6 C5 N4 136.3(3) . . ?
N14 C5 N4 116.0(2) . . ?
C5 N6 N7 108.8(2) . . ?
C8 N7 N6 106.5(2) . . ?
N7 C8 N9 128.3(3) . . ?
N7 C8 N14 110.2(3) . . ?
N9 C8 N14 121.4(3) . . ?
N10 N9 C8 117.6(3) . . ?
N9 N10 C11 119.7(3) . . ?
N12 C11 N13 120.4(3) . . ?
N12 C11 N10 113.0(3) . . ?
N13 C11 N10 126.6(3) . . ?
C11 N12 H12A 120.0 . . ?
C11 N12 H12B 120.0 . . ?
H12A N12 H12B 120.0 . . ?
C11 N13 N14 110.5(2) . . ?
C5 N14 C8 106.7(2) . . ?
C5 N14 N13 129.0(2) . . ?
C8 N14 N13 124.2(2) . . ?
N16 N15 H15A 104(3) . . ?
N16 N15 H15B 95(3) . . ?
H15A N15 H15B 109(3) . . ?
N15 N16 H16A 109.5 . . ?
N15 N16 H16B 109.5 . . ?
H16A N16 H16B 109.5 . . ?
N15 N16 H16C 109.5 . . ?
H16A N16 H16C 109.5 . . ?
H16B N16 H16C 109.5 . . ?

loop_
_geom_bond_atom_site_label_1
_geom_bond_atom_site_label_2
_geom_bond_distance
_geom_bond_site_symmetry_2
_geom_bond_publ_flag
O1 N3 1.257(3) . ?
O2 N3 1.234(3) . ?
N3 N4 1.327(3) . ?
N4 C5 1.364(4) . ?
C5 N6 1.351(4) . ?
C5 N14 1.356(4) . ?
N6 N7 1.369(4) . ?
N7 C8 1.326(4) . ?
C8 N9 1.357(4) . ?
C8 N14 1.363(4) . ?
N9 N10 1.277(4) . ?
N10 C11 1.428(4) . ?
C11 N12 1.319(4) . ?
C11 N13 1.322(4) . ?
N12 H12A 0.8600 . ?
N12 H12B 0.8600 . ?
N13 N14 1.382(3) . ?
N15 N16 1.438(4) . ?
N15 H15A 0.902(14) . ?
N15 H15B 0.912(14) . ?
N16 H16A 0.8900 . ?
N16 H16B 0.8900 . ?
N16 H16C 0.8900 . ?

loop_
_geom_hbond_atom_site_label_D
_geom_hbond_atom_site_label_H
_geom_hbond_atom_site_label_A
_geom_hbond_distance_DH
_geom_hbond_distance_HA
_geom_hbond_distance_DA
_geom_hbond_angle_DHA
_geom_hbond_site_symmetry_A
N16 H16A N6 0.89 1.98 2.865(4) 175.6 .
N16 H16B N4 0.89 2.21 2.937(4) 139.0 3_445
N12 H12A N7 0.86 2.12 2.976(3) 175.6 3
N12 H12B O1 0.86 2.18 2.998(3) 159.9 4_565
N12 H12B O2 0.86 2.64 3.306(4) 135.4 4_565
N15 H15A O2 0.902(14) 2.33(3) 3.014(4) 132(3) .
N15 H15B O1 0.912(14) 2.21(2) 3.008(3) 147(3) 3_445

loop_
_geom_torsion_atom_site_label_1
_geom_torsion_atom_site_label_2
_geom_torsion_atom_site_label_3
_geom_torsion_atom_site_label_4
_geom_torsion
_geom_torsion_site_symmetry_1
_geom_torsion_site_symmetry_2
_geom_torsion_site_symmetry_3
_geom_torsion_site_symmetry_4
_geom_torsion_publ_flag
O2 N3 N4 C5 0.8(4) . . . . ?
O1 N3 N4 C5 -179.5(3) . . . . ?
N3 N4 C5 N6 -7.6(5) . . . . ?
N3 N4 C5 N14 174.3(3) . . . . ?
N14 C5 N6 N7 0.2(3) . . . . ?
N4 C5 N6 N7 -178.0(3) . . . . ?
C5 N6 N7 C8 0.0(3) . . . . ?
N6 N7 C8 N9 -178.2(3) . . . . ?
N6 N7 C8 N14 -0.2(4) . . . . ?
N7 C8 N9 N10 178.8(3) . . . . ?
N14 C8 N9 N10 1.1(5) . . . . ?
C8 N9 N10 C11 -0.5(4) . . . . ?
N9 N10 C11 N12 179.5(3) . . . . ?
N9 N10 C11 N13 -0.7(5) . . . . ?
N12 C11 N13 N14 -179.1(3) . . . . ?
N10 C11 N13 N14 1.1(5) . . . . ?
N6 C5 N14 C8 -0.3(3) . . . . ?
N4 C5 N14 C8 178.3(3) . . . . ?
N6 C5 N14 N13 178.6(3) . . . . ?
N4 C5 N14 N13 -2.8(4) . . . . ?
N7 C8 N14 C5 0.3(4) . . . . ?
N9 C8 N14 C5 178.5(3) . . . . ?
N7 C8 N14 N13 -178.7(3) . . . . ?
N9 C8 N14 N13 -0.6(5) . . . . ?
C11 N13 N14 C5 -179.3(3) . . . . ?
C11 N13 N14 C8 -0.5(4) . . . . ?
